data_7004174
loop_
_publ_author_name
'Takahashi, Yoshinori'
'Nonogawa, Mitsuru'
'Fujita, Ken-ichi'
'Yamaguchi, Ryohei'

_publ_section_title
;
 C--H activation on a diphosphine and hydrido-bridged diiridium
 complex: generation and detection of an active IrII--IrII species
 [(Cp*Ir)2(\m-dmpm)(\m-H)]+
;
_journal_issue 27
_journal_name_full 'Dalton Transactions'
_journal_page_first 3546
_journal_page_last 3552
_journal_paper_doi 10.1039/b803626h
_journal_year 2008
_chemical_formula_moiety 'C25 H46 Ir2 P2 '
_chemical_formula_sum 'C25 H46 Ir2 P2'
_chemical_formula_weight 793.03
_space_group_IT_number 14
_symmetry_cell_setting monoclinic
_symmetry_Int_Tables_number 14
_symmetry_space_group_name_Hall '-P 2ybc'
_symmetry_space_group_name_H-M 'P 1 21/c 1'
_cell_angle_alpha 90.0000
_cell_angle_beta 96.95(3)
_cell_angle_gamma 90.0000
_cell_formula_units_Z 4
_cell_length_a 8.505(6)
_cell_length_b 16.341(7)
_cell_length_c 20.088(4)
_cell_measurement_reflns_used 24
_cell_measurement_temperature 203.1
_cell_measurement_theta_max 14.9
_cell_measurement_theta_min 14.7
_cell_volume 2771(2)
_computing_cell_refinement 'MSC/AFC Diffractometer Control'
_computing_data_collection 'MSC/AFC Diffractometer Control'
_computing_data_reduction CrystalStructure
_computing_publication_material 'CrystalStructure 3.8'
_computing_structure_refinement CRYSTALS
_computing_structure_solution 'DIRDIF99 (PATTY)'
_diffrn_measured_fraction_theta_full 0.979
_diffrn_measured_fraction_theta_max 0.979
_diffrn_measurement_device_type 'Rigaku AFC5S'
_diffrn_measurement_method \w-2\q
_diffrn_radiation_type 'Mo K\a'
_diffrn_radiation_wavelength 0.71069
_diffrn_reflns_av_R_equivalents 0.064
_diffrn_reflns_limit_h_max 11
_diffrn_reflns_limit_h_min 0
_diffrn_reflns_limit_k_max 0
_diffrn_reflns_limit_k_min -21
_diffrn_reflns_limit_l_max 25
_diffrn_reflns_limit_l_min -26
_diffrn_reflns_number 6744
_diffrn_reflns_theta_full 27.48
_diffrn_reflns_theta_max 27.48
_diffrn_standards_decay_% 0.00
_diffrn_standards_interval_count 0
_diffrn_standards_number 3
_exptl_absorpt_coefficient_mu 9.746
_exptl_absorpt_correction_T_max 0.054
_exptl_absorpt_correction_T_min 0.023
_exptl_absorpt_correction_type psi-scan
_exptl_absorpt_process_details '(North, Phillips & Mathews, 1968)'
_exptl_crystal_colour orange
_exptl_crystal_density_diffrn 1.901
_exptl_crystal_density_method 'not measured'
_exptl_crystal_description block
_exptl_crystal_F_000 1520.00
_exptl_crystal_size_max 0.60
_exptl_crystal_size_mid 0.50
_exptl_crystal_size_min 0.30
_refine_diff_density_max 3.54
_refine_diff_density_min -4.36
_refine_ls_extinction_method none
_refine_ls_goodness_of_fit_ref 1.004
_refine_ls_hydrogen_treatment refall
_refine_ls_number_parameters 306
_refine_ls_number_reflns 5326
_refine_ls_R_factor_gt 0.0447
_refine_ls_shift/su_max 0.0000
_refine_ls_structure_factor_coef F
_refine_ls_weighting_details 'w = 1/[0.0048Fo^2^ + 1.0000\s(Fo^2^)]'
_refine_ls_weighting_scheme calc
_refine_ls_wR_factor_ref 0.0738
_reflns_number_gt 5326
_reflns_number_total 6213
_reflns_threshold_expression F^2^>2.0\s(F^2^)
_cod_data_source_file b803626h.txt
_cod_data_source_block '_complex3'
_cod_original_formula_sum 'C25 H46 Ir2 P2 '
_cod_database_code 7004174

loop_
_symmetry_equiv_pos_site_id
_symmetry_equiv_pos_as_xyz
1 +X,+Y,+Z
2 -X,1/2+Y,1/2-Z
3 -X,-Y,-Z
4 +X,1/2-Y,1/2+Z

loop_
_atom_site_label
_atom_site_type_symbol
_atom_site_fract_x
_atom_site_fract_y
_atom_site_fract_z
_atom_site_U_iso_or_equiv
_atom_site_adp_type
_atom_site_occupancy
_atom_site_symmetry_multiplicity
_atom_site_calc_flag
_atom_site_refinement_flags
_atom_site_disorder_assembly
_atom_site_disorder_group
Ir(1) Ir 0.79117(3) 0.74445(2) 0.424620(10) 0.01837(9) Uani 1.00 1 d . . .
Ir(2) Ir 0.59345(3) 0.81746(2) 0.322460(10) 0.01746(9) Uani 1.00 1 d . . .
P(1) P 0.9088(2) 0.68521(13) 0.34563(12) 0.0250(5) Uani 1.00 1 d . . .
P(2) P 0.5846(2) 0.69586(13) 0.27593(12) 0.0278(5) Uani 1.00 1 d . . .
C(1) C 0.7502(10) 0.6449(6) 0.5012(4) 0.032(2) Uani 1.00 1 d . . .
C(2) C 0.6148(10) 0.6948(5) 0.4940(4) 0.028(2) Uani 1.00 1 d . . .
C(3) C 0.6544(11) 0.7756(6) 0.5116(4) 0.033(2) Uani 1.00 1 d . . .
C(4) C 0.8189(13) 0.7778(6) 0.5337(5) 0.040(2) Uani 1.00 1 d . . .
C(5) C 0.8837(11) 0.6976(6) 0.5269(5) 0.037(2) Uani 1.00 1 d . . .
C(6) C 0.7582(18) 0.5544(6) 0.4957(5) 0.062(3) Uani 1.00 1 d . . .
C(7) C 0.4463(13) 0.6651(8) 0.4782(5) 0.055(3) Uani 1.00 1 d . . .
C(8) C 0.5390(14) 0.8436(7) 0.5157(5) 0.050(3) Uani 1.00 1 d . . .
C(9) C 0.9129(16) 0.8475(8) 0.5629(5) 0.060(3) Uani 1.00 1 d . . .
C(10) C 1.0436(17) 0.6682(10) 0.5505(6) 0.072(4) Uani 1.00 1 d . . .
C(11) C 0.4697(8) 0.9386(4) 0.3212(4) 0.0222(18) Uani 1.00 1 d . . .
C(12) C 0.4652(10) 0.9092(4) 0.2530(4) 0.027(2) Uani 1.00 1 d . . .
C(13) C 0.6308(10) 0.9068(5) 0.2389(4) 0.032(2) Uani 1.00 1 d . . .
C(14) C 0.7287(9) 0.9333(4) 0.2958(4) 0.0251(19) Uani 1.00 1 d . . .
C(15) C 0.6281(9) 0.9518(4) 0.3476(4) 0.0230(18) Uani 1.00 1 d . . .
C(16) C 0.3296(11) 0.9567(6) 0.3572(5) 0.040(2) Uani 1.00 1 d . . .
C(17) C 0.3201(12) 0.8965(6) 0.2036(5) 0.041(2) Uani 1.00 1 d . . .
C(18) C 0.6770(14) 0.8925(7) 0.1700(5) 0.051(3) Uani 1.00 1 d . . .
C(19) C 0.9010(11) 0.9525(6) 0.3005(5) 0.040(2) Uani 1.00 1 d . . .
C(20) C 0.6940(12) 0.9924(6) 0.4123(5) 0.044(2) Uani 1.00 1 d . . .
C(21) C 1.0260(14) 0.5937(7) 0.3671(5) 0.050(3) Uani 1.00 1 d . . .
C(22) C 1.0577(17) 0.7436(7) 0.3089(7) 0.059(4) Uani 1.00 1 d . . .
C(23) C 0.7765(14) 0.6481(7) 0.2702(5) 0.052(3) Uani 1.00 1 d . . .
C(24) C 0.4858(16) 0.6131(6) 0.3159(6) 0.056(3) Uani 1.00 1 d . . .
C(25) C 0.4956(19) 0.6877(7) 0.1884(6) 0.064(4) Uani 1.00 1 d . . .
H(1) H 0.6578 0.5331 0.4779 0.075 Uiso 1.00 1 c R . .
H(2) H 0.7889 0.5315 0.5388 0.075 Uiso 1.00 1 c R . .
H(3) H 0.8345 0.5406 0.4667 0.075 Uiso 1.00 1 c R . .
H(4) H 0.3743 0.7093 0.4798 0.067 Uiso 1.00 1 c R . .
H(5) H 0.4269 0.6252 0.5107 0.067 Uiso 1.00 1 c R . .
H(6) H 0.4323 0.6411 0.4349 0.067 Uiso 1.00 1 c R . .
H(7) H 0.5931 0.8910 0.5338 0.061 Uiso 1.00 1 c R . .
H(8) H 0.4623 0.8275 0.5438 0.062 Uiso 1.00 1 c R . .
H(9) H 0.4878 0.8555 0.4721 0.061 Uiso 1.00 1 c R . .
H(10) H 1.0188 0.8306 0.5764 0.070 Uiso 1.00 1 c R . .
H(11) H 0.8676 0.8675 0.6007 0.070 Uiso 1.00 1 c R . .
H(12) H 0.9124 0.8896 0.5303 0.070 Uiso 1.00 1 c R . .
H(13) H 1.0501 0.6111 0.5424 0.085 Uiso 1.00 1 c R . .
H(14) H 1.0667 0.6784 0.5972 0.085 Uiso 1.00 1 c R . .
H(15) H 1.1179 0.6962 0.5271 0.085 Uiso 1.00 1 c R . .
H(16) H 0.2346 0.9452 0.3287 0.048 Uiso 1.00 1 c R . .
H(17) H 0.3313 1.0128 0.3695 0.048 Uiso 1.00 1 c R . .
H(18) H 0.3342 0.9237 0.3963 0.048 Uiso 1.00 1 c R . .
H(19) H 0.3493 0.8796 0.1615 0.047 Uiso 1.00 1 c R . .
H(20) H 0.2623 0.9463 0.1981 0.047 Uiso 1.00 1 c R . .
H(21) H 0.2562 0.8555 0.2203 0.047 Uiso 1.00 1 c R . .
H(22) H 0.7890 0.8959 0.1723 0.062 Uiso 1.00 1 c R . .
H(23) H 0.6299 0.9330 0.1400 0.062 Uiso 1.00 1 c R . .
H(24) H 0.6428 0.8398 0.1543 0.062 Uiso 1.00 1 c R . .
H(25) H 0.9348 0.9756 0.3432 0.049 Uiso 1.00 1 c R . .
H(26) H 0.9192 0.9905 0.2664 0.049 Uiso 1.00 1 c R . .
H(27) H 0.9589 0.9037 0.2951 0.049 Uiso 1.00 1 c R . .
H(28) H 0.6103 1.0030 0.4384 0.050 Uiso 1.00 1 c R . .
H(29) H 0.7434 1.0425 0.4028 0.050 Uiso 1.00 1 c R . .
H(30) H 0.7696 0.9574 0.4365 0.050 Uiso 1.00 1 c R . .
H(31) H 1.1325 0.6084 0.3821 0.061 Uiso 1.00 1 c R . .
H(32) H 1.0235 0.5599 0.3285 0.061 Uiso 1.00 1 c R . .
H(33) H 0.9826 0.5648 0.4016 0.061 Uiso 1.00 1 c R . .
H(34) H 1.0086 0.7732 0.2713 0.075 Uiso 1.00 1 c R . .
H(35) H 1.1347 0.7074 0.2949 0.075 Uiso 1.00 1 c R . .
H(36) H 1.1075 0.7808 0.3412 0.075 Uiso 1.00 1 c R . .
H(37) H 0.8166 0.6657 0.2304 0.064 Uiso 1.00 1 c R . .
H(38) H 0.7681 0.5901 0.2700 0.063 Uiso 1.00 1 c R . .
H(39) H 0.5602 0.5858 0.3474 0.066 Uiso 1.00 1 c R . .
H(40) H 0.4415 0.5752 0.2830 0.066 Uiso 1.00 1 c R . .
H(41) H 0.4039 0.6358 0.3384 0.066 Uiso 1.00 1 c R . .
H(42) H 0.3852 0.6775 0.1867 0.072 Uiso 1.00 1 c R . .
H(43) H 0.5443 0.6438 0.1675 0.072 Uiso 1.00 1 c R . .
H(44) H 0.5119 0.7373 0.1655 0.072 Uiso 1.00 1 c R . .

loop_
_atom_site_aniso_label
_atom_site_aniso_U_11
_atom_site_aniso_U_22
_atom_site_aniso_U_33
_atom_site_aniso_U_12
_atom_site_aniso_U_13
_atom_site_aniso_U_23
Ir(1) 0.0207(2) 0.01969(19) 0.0145(2) 0.00453(10) 0.00120(13) -0.00027(10)
Ir(2) 0.02192(19) 0.01628(18) 0.01343(19) 0.00029(10) -0.00094(12) -0.00016(10)
P(1) 0.0269(10) 0.0256(10) 0.0242(11) 0.0063(7) 0.0098(8) -0.0022(8)
P(2) 0.0364(11) 0.0226(9) 0.0228(11) 0.0019(8) -0.0037(9) -0.0053(8)
C(1) 0.033(4) 0.040(4) 0.020(4) 0.008(3) -0.002(3) 0.005(3)
C(2) 0.031(4) 0.037(4) 0.016(4) 0.000(3) 0.008(3) 0.009(3)
C(3) 0.043(5) 0.044(5) 0.014(4) 0.010(4) 0.019(3) -0.007(3)
C(4) 0.060(6) 0.035(5) 0.025(5) -0.001(4) 0.001(4) 0.003(4)
C(5) 0.027(4) 0.048(5) 0.035(5) 0.011(3) 0.004(3) 0.002(4)
C(6) 0.111(10) 0.045(6) 0.033(5) 0.022(6) 0.025(6) 0.021(5)
C(7) 0.048(6) 0.087(8) 0.034(6) -0.017(6) 0.018(4) 0.010(6)
C(8) 0.065(7) 0.058(6) 0.031(5) 0.026(5) 0.021(5) 0.005(5)
C(9) 0.076(8) 0.074(8) 0.026(5) -0.007(7) -0.009(5) -0.008(5)
C(10) 0.072(8) 0.113(12) 0.027(6) 0.044(8) -0.007(5) 0.016(6)
C(11) 0.017(3) 0.014(3) 0.035(4) 0.007(2) 0.001(2) 0.008(3)
C(12) 0.037(4) 0.015(3) 0.027(4) 0.006(3) -0.006(3) 0.011(3)
C(13) 0.036(4) 0.035(4) 0.024(4) 0.006(3) 0.002(3) 0.015(3)
C(14) 0.033(4) 0.016(3) 0.026(4) 0.001(3) 0.000(3) 0.002(3)
C(15) 0.031(3) 0.011(3) 0.026(4) 0.001(2) 0.002(3) 0.002(2)
C(16) 0.042(5) 0.037(5) 0.041(5) 0.004(4) 0.012(4) 0.002(4)
C(17) 0.044(5) 0.045(5) 0.030(5) 0.001(4) -0.015(4) 0.005(4)
C(18) 0.063(7) 0.057(6) 0.033(5) 0.018(5) 0.004(5) 0.008(5)
C(19) 0.037(4) 0.039(5) 0.045(6) -0.004(4) 0.009(4) 0.003(4)
C(20) 0.052(5) 0.038(5) 0.036(5) 0.014(4) -0.015(4) -0.012(4)
C(21) 0.063(6) 0.048(6) 0.042(6) 0.023(5) 0.024(5) 0.008(5)
C(22) 0.075(8) 0.038(6) 0.074(9) 0.007(5) 0.049(7) 0.007(5)
C(23) 0.065(7) 0.056(6) 0.038(6) 0.012(5) 0.020(5) -0.030(5)
C(24) 0.097(9) 0.027(5) 0.043(6) -0.021(5) -0.001(6) -0.007(4)
C(25) 0.101(10) 0.045(6) 0.036(6) 0.002(6) -0.040(7) -0.016(4)

loop_
_atom_type_symbol
_atom_type_description
_atom_type_scat_dispersion_real
_atom_type_scat_dispersion_imag
_atom_type_scat_source
C C 0.003 0.002
;
International Tables for Crystallography
(1992, Vol. C, Tables 4.2.6.8 and 6.1.1.4)
;
H H 0.000 0.000
;
International Tables for Crystallography
(1992, Vol. C, Table 6.1.1.4)
;
Ir Ir -1.444 7.990
;
International Tables for Crystallography
(1992, Vol. C, Tables 4.2.6.8 and 6.1.1.4)
;
P P 0.102 0.094
;
International Tables for Crystallography
(1992, Vol. C, Tables 4.2.6.8 and 6.1.1.4)
;

loop_
_geom_angle_atom_site_label_1
_geom_angle_atom_site_label_2
_geom_angle_atom_site_label_3
_geom_angle
_geom_angle_publ_flag
_geom_angle_site_symmetry_1
_geom_angle_site_symmetry_2
_geom_angle_site_symmetry_3
Ir(2) Ir(1) P(1) 86.75(5) yes . . .
Ir(2) Ir(1) C(1) 132.5(2) yes . . .
Ir(2) Ir(1) C(2) 102.6(2) yes . . .
Ir(2) Ir(1) C(3) 98.8(2) yes . . .
Ir(2) Ir(1) C(4) 127.1(2) yes . . .
Ir(2) Ir(1) C(5) 160.4(2) yes . . .
P(1) Ir(1) C(1) 106.9(2) yes . . .
P(1) Ir(1) C(2) 131.6(2) yes . . .
P(1) Ir(1) C(3) 166.8(2) yes . . .
P(1) Ir(1) C(4) 143.9(2) yes . . .
P(1) Ir(1) C(5) 111.7(2) yes . . .
C(1) Ir(1) C(2) 35.5(3) yes . . .
C(1) Ir(1) C(3) 60.6(3) yes . . .
C(1) Ir(1) C(4) 61.6(3) yes . . .
C(1) Ir(1) C(5) 37.8(3) yes . . .
C(2) Ir(1) C(3) 35.5(3) yes . . .
C(2) Ir(1) C(4) 59.7(3) yes . . .
C(2) Ir(1) C(5) 60.7(3) yes . . .
C(3) Ir(1) C(4) 36.6(3) yes . . .
C(3) Ir(1) C(5) 61.8(3) yes . . .
C(4) Ir(1) C(5) 37.3(3) yes . . .
Ir(1) Ir(2) P(2) 84.94(5) yes . . .
Ir(1) Ir(2) C(11) 129.3(2) yes . . .
Ir(1) Ir(2) C(12) 163.5(2) yes . . .
Ir(1) Ir(2) C(13) 134.3(2) yes . . .
Ir(1) Ir(2) C(14) 104.53(19) yes . . .
Ir(1) Ir(2) C(15) 101.65(19) yes . . .
P(2) Ir(2) C(11) 143.49(19) yes . . .
P(2) Ir(2) C(12) 110.6(2) yes . . .
P(2) Ir(2) C(13) 105.5(2) yes . . .
P(2) Ir(2) C(14) 129.4(2) yes . . .
P(2) Ir(2) C(15) 166.0(2) yes . . .
C(11) Ir(2) C(12) 37.7(3) yes . . .
C(11) Ir(2) C(13) 62.1(3) yes . . .
C(11) Ir(2) C(14) 61.3(2) yes . . .
C(11) Ir(2) C(15) 36.3(2) yes . . .
C(12) Ir(2) C(13) 38.0(3) yes . . .
C(12) Ir(2) C(14) 61.7(2) yes . . .
C(12) Ir(2) C(15) 62.0(2) yes . . .
C(13) Ir(2) C(14) 35.5(2) yes . . .
C(13) Ir(2) C(15) 61.1(3) yes . . .
C(14) Ir(2) C(15) 37.1(3) yes . . .
Ir(1) P(1) C(21) 118.3(3) yes . . .
Ir(1) P(1) C(22) 117.6(4) yes . . .
Ir(1) P(1) C(23) 116.4(3) yes . . .
C(21) P(1) C(22) 98.0(5) yes . . .
C(21) P(1) C(23) 100.6(5) yes . . .
C(22) P(1) C(23) 102.8(6) yes . . .
Ir(2) P(2) C(23) 115.4(3) yes . . .
Ir(2) P(2) C(24) 118.5(3) yes . . .
Ir(2) P(2) C(25) 117.6(3) yes . . .
C(23) P(2) C(24) 100.0(5) yes . . .
C(23) P(2) C(25) 100.2(6) yes . . .
C(24) P(2) C(25) 102.1(5) yes . . .
Ir(1) C(1) C(2) 73.0(5) yes . . .
Ir(1) C(1) C(5) 69.3(5) yes . . .
Ir(1) C(1) C(6) 130.1(7) yes . . .
C(2) C(1) C(5) 106.5(8) yes . . .
C(2) C(1) C(6) 128.0(9) yes . . .
C(5) C(1) C(6) 124.8(9) yes . . .
Ir(1) C(2) C(1) 71.5(5) yes . . .
Ir(1) C(2) C(3) 70.6(5) yes . . .
Ir(1) C(2) C(7) 130.9(6) yes . . .
C(1) C(2) C(3) 110.7(7) yes . . .
C(1) C(2) C(7) 125.4(9) yes . . .
C(3) C(2) C(7) 123.4(9) yes . . .
Ir(1) C(3) C(2) 73.9(5) yes . . .
Ir(1) C(3) C(4) 70.6(5) yes . . .
Ir(1) C(3) C(8) 127.6(6) yes . . .
C(2) C(3) C(4) 107.6(8) yes . . .
C(2) C(3) C(8) 125.3(8) yes . . .
C(4) C(3) C(8) 126.5(9) yes . . .
Ir(1) C(4) C(3) 72.8(5) yes . . .
Ir(1) C(4) C(5) 71.4(5) yes . . .
Ir(1) C(4) C(9) 124.4(7) yes . . .
C(3) C(4) C(5) 108.8(8) yes . . .
C(3) C(4) C(9) 127.8(10) yes . . .
C(5) C(4) C(9) 123.3(10) yes . . .
Ir(1) C(5) C(1) 73.0(5) yes . . .
Ir(1) C(5) C(4) 71.3(5) yes . . .
Ir(1) C(5) C(10) 128.1(8) yes . . .
C(1) C(5) C(4) 106.3(8) yes . . .
C(1) C(5) C(10) 124.6(10) yes . . .
C(4) C(5) C(10) 128.4(10) yes . . .
Ir(2) C(11) C(12) 71.0(4) yes . . .
Ir(2) C(11) C(15) 72.7(4) yes . . .
Ir(2) C(11) C(16) 124.7(5) yes . . .
C(12) C(11) C(15) 108.8(7) yes . . .
C(12) C(11) C(16) 126.3(7) yes . . .
C(15) C(11) C(16) 124.9(7) yes . . .
Ir(2) C(12) C(11) 71.2(4) yes . . .
Ir(2) C(12) C(13) 72.4(4) yes . . .
Ir(2) C(12) C(17) 128.3(6) yes . . .
C(11) C(12) C(13) 106.0(6) yes . . .
C(11) C(12) C(17) 126.6(8) yes . . .
C(13) C(12) C(17) 126.8(8) yes . . .
Ir(2) C(13) C(12) 69.6(4) yes . . .
Ir(2) C(13) C(14) 73.6(5) yes . . .
Ir(2) C(13) C(18) 131.0(7) yes . . .
C(12) C(13) C(14) 108.9(7) yes . . .
C(12) C(13) C(18) 123.0(8) yes . . .
C(14) C(13) C(18) 127.2(8) yes . . .
Ir(2) C(14) C(13) 70.9(4) yes . . .
Ir(2) C(14) C(15) 69.7(4) yes . . .
Ir(2) C(14) C(19) 132.1(5) yes . . .
C(13) C(14) C(15) 107.8(7) yes . . .
C(13) C(14) C(19) 126.9(8) yes . . .
C(15) C(14) C(19) 124.6(7) yes . . .
Ir(2) C(15) C(11) 71.0(4) yes . . .
Ir(2) C(15) C(14) 73.2(4) yes . . .
Ir(2) C(15) C(20) 130.2(5) yes . . .
C(11) C(15) C(14) 108.5(7) yes . . .
C(11) C(15) C(20) 129.3(8) yes . . .
C(14) C(15) C(20) 121.3(7) yes . . .
P(1) C(23) P(2) 105.3(6) yes . . .
C(1) C(6) H(1) 110.2 no . . .
C(1) C(6) H(2) 109.5 no . . .
C(1) C(6) H(3) 108.8 no . . .
H(1) C(6) H(2) 109.5 no . . .
H(1) C(6) H(3) 109.5 no . . .
H(2) C(6) H(3) 109.5 no . . .
C(2) C(7) H(4) 110.4 no . . .
C(2) C(7) H(5) 108.4 no . . .
C(2) C(7) H(6) 109.6 no . . .
H(4) C(7) H(5) 109.5 no . . .
H(4) C(7) H(6) 109.5 no . . .
H(5) C(7) H(6) 109.5 no . . .
C(3) C(8) H(7) 109.7 no . . .
C(3) C(8) H(8) 109.2 no . . .
C(3) C(8) H(9) 109.5 no . . .
H(7) C(8) H(8) 109.5 no . . .
H(7) C(8) H(9) 109.5 no . . .
H(8) C(8) H(9) 109.5 no . . .
C(4) C(9) H(10) 109.8 no . . .
C(4) C(9) H(11) 109.4 no . . .
C(4) C(9) H(12) 109.2 no . . .
H(10) C(9) H(11) 109.5 no . . .
H(10) C(9) H(12) 109.5 no . . .
H(11) C(9) H(12) 109.5 no . . .
C(5) C(10) H(13) 109.8 no . . .
C(5) C(10) H(14) 109.5 no . . .
C(5) C(10) H(15) 109.1 no . . .
H(13) C(10) H(14) 109.5 no . . .
H(13) C(10) H(15) 109.5 no . . .
H(14) C(10) H(15) 109.5 no . . .
C(11) C(16) H(16) 109.8 no . . .
C(11) C(16) H(17) 109.2 no . . .
C(11) C(16) H(18) 109.4 no . . .
H(16) C(16) H(17) 109.5 no . . .
H(16) C(16) H(18) 109.5 no . . .
H(17) C(16) H(18) 109.5 no . . .
C(12) C(17) H(19) 110.2 no . . .
C(12) C(17) H(20) 109.3 no . . .
C(12) C(17) H(21) 108.8 no . . .
H(19) C(17) H(20) 109.5 no . . .
H(19) C(17) H(21) 109.5 no . . .
H(20) C(17) H(21) 109.5 no . . .
C(13) C(18) H(22) 108.6 no . . .
C(13) C(18) H(23) 109.8 no . . .
C(13) C(18) H(24) 110.0 no . . .
H(22) C(18) H(23) 109.5 no . . .
H(22) C(18) H(24) 109.5 no . . .
H(23) C(18) H(24) 109.5 no . . .
C(14) C(19) H(25) 109.2 no . . .
C(14) C(19) H(26) 109.6 no . . .
C(14) C(19) H(27) 109.6 no . . .
H(25) C(19) H(26) 109.5 no . . .
H(25) C(19) H(27) 109.5 no . . .
H(26) C(19) H(27) 109.5 no . . .
C(15) C(20) H(28) 109.4 no . . .
C(15) C(20) H(29) 109.5 no . . .
C(15) C(20) H(30) 109.5 no . . .
H(28) C(20) H(29) 109.5 no . . .
H(28) C(20) H(30) 109.5 no . . .
H(29) C(20) H(30) 109.5 no . . .
P(1) C(21) H(31) 110.0 no . . .
P(1) C(21) H(32) 109.1 no . . .
P(1) C(21) H(33) 109.3 no . . .
H(31) C(21) H(32) 109.5 no . . .
H(31) C(21) H(33) 109.5 no . . .
H(32) C(21) H(33) 109.5 no . . .
P(1) C(22) H(34) 109.3 no . . .
P(1) C(22) H(35) 109.5 no . . .
P(1) C(22) H(36) 109.6 no . . .
H(34) C(22) H(35) 109.5 no . . .
H(34) C(22) H(36) 109.5 no . . .
H(35) C(22) H(36) 109.5 no . . .
P(1) C(23) H(37) 109.9 no . . .
P(1) C(23) H(38) 111.3 no . . .
P(2) C(23) H(37) 109.8 no . . .
P(2) C(23) H(38) 111.0 no . . .
H(37) C(23) H(38) 109.5 no . . .
P(2) C(24) H(39) 109.6 no . . .
P(2) C(24) H(40) 109.9 no . . .
P(2) C(24) H(41) 108.8 no . . .
H(39) C(24) H(40) 109.5 no . . .
H(39) C(24) H(41) 109.5 no . . .
H(40) C(24) H(41) 109.5 no . . .
P(2) C(25) H(42) 109.8 no . . .
P(2) C(25) H(43) 109.1 no . . .
P(2) C(25) H(44) 109.6 no . . .
H(42) C(25) H(43) 109.5 no . . .
H(42) C(25) H(44) 109.5 no . . .
H(43) C(25) H(44) 109.5 no . . .

loop_
_geom_bond_atom_site_label_1
_geom_bond_atom_site_label_2
_geom_bond_distance
_geom_bond_publ_flag
_geom_bond_site_symmetry_1
_geom_bond_site_symmetry_2
Ir(1) Ir(2) 2.7618(3) yes . .
Ir(1) P(1) 2.200(2) yes . .
Ir(1) C(1) 2.295(9) yes . .
Ir(1) C(2) 2.314(9) yes . .
Ir(1) C(3) 2.271(9) yes . .
Ir(1) C(4) 2.243(10) yes . .
Ir(1) C(5) 2.244(10) yes . .
Ir(2) P(2) 2.193(2) yes . .
Ir(2) C(11) 2.241(7) yes . .
Ir(2) C(12) 2.239(7) yes . .
Ir(2) C(13) 2.276(9) yes . .
Ir(2) C(14) 2.311(8) yes . .
Ir(2) C(15) 2.263(7) yes . .
P(1) C(21) 1.819(11) yes . .
P(1) C(22) 1.812(14) yes . .
P(1) C(23) 1.876(11) yes . .
P(2) C(23) 1.825(12) yes . .
P(2) C(24) 1.828(12) yes . .
P(2) C(25) 1.834(12) yes . .
C(1) C(2) 1.405(12) yes . .
C(1) C(5) 1.469(13) yes . .
C(1) C(6) 1.485(14) yes . .
C(2) C(3) 1.397(13) yes . .
C(2) C(7) 1.510(14) yes . .
C(3) C(4) 1.416(14) yes . .
C(3) C(8) 1.492(16) yes . .
C(4) C(5) 1.434(14) yes . .
C(4) C(9) 1.471(17) yes . .
C(5) C(10) 1.466(17) yes . .
C(11) C(12) 1.449(12) yes . .
C(11) C(15) 1.404(10) yes . .
C(11) C(16) 1.496(13) yes . .
C(12) C(13) 1.470(12) yes . .
C(12) C(17) 1.501(12) yes . .
C(13) C(14) 1.398(11) yes . .
C(13) C(18) 1.502(15) yes . .
C(14) C(15) 1.457(12) yes . .
C(14) C(19) 1.491(12) yes . .
C(15) C(20) 1.506(12) yes . .
C(6) H(1) 0.950 no . .
C(6) H(2) 0.950 no . .
C(6) H(3) 0.950 no . .
C(7) H(4) 0.950 no . .
C(7) H(5) 0.950 no . .
C(7) H(6) 0.950 no . .
C(8) H(7) 0.950 no . .
C(8) H(8) 0.950 no . .
C(8) H(9) 0.950 no . .
C(9) H(10) 0.950 no . .
C(9) H(11) 0.950 no . .
C(9) H(12) 0.950 no . .
C(10) H(13) 0.950 no . .
C(10) H(14) 0.950 no . .
C(10) H(15) 0.950 no . .
C(16) H(16) 0.950 no . .
C(16) H(17) 0.950 no . .
C(16) H(18) 0.950 no . .
C(17) H(19) 0.950 no . .
C(17) H(20) 0.950 no . .
C(17) H(21) 0.950 no . .
C(18) H(22) 0.950 no . .
C(18) H(23) 0.950 no . .
C(18) H(24) 0.950 no . .
C(19) H(25) 0.950 no . .
C(19) H(26) 0.950 no . .
C(19) H(27) 0.950 no . .
C(20) H(28) 0.950 no . .
C(20) H(29) 0.950 no . .
C(20) H(30) 0.950 no . .
C(21) H(31) 0.950 no . .
C(21) H(32) 0.950 no . .
C(21) H(33) 0.950 no . .
C(22) H(34) 0.950 no . .
C(22) H(35) 0.950 no . .
C(22) H(36) 0.950 no . .
C(23) H(37) 0.950 no . .
C(23) H(38) 0.950 no . .
C(24) H(39) 0.950 no . .
C(24) H(40) 0.950 no . .
C(24) H(41) 0.950 no . .
C(25) H(42) 0.950 no . .
C(25) H(43) 0.950 no . .
C(25) H(44) 0.950 no . .
